data_2012053
loop_
_publ_author_name
'Zakaria, Choudhury M.'
'Ferguson, George'
'Lough, Alan J.'
'Glidewell, Christopher'

_publ_section_title
;
 Ferrocenecarboxylic acid--1,4-diazabicyclo[2.2.2]octane (2/1): sheets
 built from O---H&#x00B7;&#x00B7;&#x00B7;N and
 C---H&#x00B7;&#x00B7;&#x00B7;O hydrogen bonds
;
_journal_issue 6
_journal_name_full 'Acta Crystallographica Section C'
_journal_page_first 687
_journal_page_last 689
_journal_paper_doi 10.1107/S0108270101004978
_journal_volume 57
_journal_year 2001
_chemical_formula_iupac '[Fe(C5 H5 )(C6 H5 O2 )]2, C6 H12 N2 '
_chemical_formula_moiety '2C11 H10 FeO2 , C6 H12 N2 '
_chemical_formula_sum 'C28 H32 Fe2 N2 O4'
_chemical_formula_weight 572.26
_chemical_name_systematic
;
Ferrocenecarboxylic acid--1,4-diazabicyclo[2.2.2]octane (2/1)
;
_space_group_IT_number 14
_symmetry_cell_setting monoclinic
_symmetry_space_group_name_Hall '-P 2ybc'
_symmetry_space_group_name_H-M 'P 1 21/c 1'
_cell_angle_alpha 90.00
_cell_angle_beta 118.2144(12)
_cell_angle_gamma 90.00
_cell_formula_units_Z 4
_cell_length_a 11.3900(2)
_cell_length_b 21.2256(6)
_cell_length_c 11.7248(3)
_cell_measurement_reflns_used 4385
_cell_measurement_temperature 150(2)
_cell_measurement_theta_max 25.01
_cell_measurement_theta_min 2.79
_cell_volume 2497.79(11)
_computing_cell_refinement 'DENZO-SMN (Otwinowski & Minor, 1997)'
_computing_data_collection 'Kappa-CCD Server Software (Nonius, 1997)'
_computing_data_reduction DENZO-SMN
_computing_molecular_graphics 'PLATON (Spek, 2001)'
_computing_publication_material 'SHELXL97  and PRPKAPPA (Ferguson, 1999)'
_computing_structure_refinement 'SHELXL97 (Sheldrick, 1997)'
_computing_structure_solution 'SHELXS97 (Sheldrick, 1997)'
_diffrn_ambient_temperature 150(2)
_diffrn_measured_fraction_theta_full .997
_diffrn_measured_fraction_theta_max .997
_diffrn_measurement_device_type Kappa-CCD
_diffrn_measurement_method '\f scans, and \w scans with \k offsets'
_diffrn_radiation_monochromator graphite
_diffrn_radiation_source 'fine-focus sealed X-ray tube'
_diffrn_radiation_type 'Mo K\a'
_diffrn_radiation_wavelength .71073
_diffrn_reflns_av_R_equivalents .10
_diffrn_reflns_av_sigmaI/netI .0840
_diffrn_reflns_limit_h_max 13
_diffrn_reflns_limit_h_min 0
_diffrn_reflns_limit_k_max 25
_diffrn_reflns_limit_k_min 0
_diffrn_reflns_limit_l_max 12
_diffrn_reflns_limit_l_min -13
_diffrn_reflns_number 4527
_diffrn_reflns_theta_full 25.01
_diffrn_reflns_theta_max 25.01
_diffrn_reflns_theta_min 2.79
_diffrn_standards_decay_% negligible
_exptl_absorpt_coefficient_mu 1.200
_exptl_absorpt_correction_T_max .932
_exptl_absorpt_correction_T_min .813
_exptl_absorpt_correction_type multi-scan
_exptl_absorpt_process_details '(DENZO-SMN; Otwinowski & Minor, 1997)'
_exptl_crystal_colour orange
_exptl_crystal_density_diffrn 1.522
_exptl_crystal_density_method 'not measured'
_exptl_crystal_description needle
_exptl_crystal_F_000 1192
_exptl_crystal_size_max .18
_exptl_crystal_size_mid .07
_exptl_crystal_size_min .06
_refine_diff_density_max .374
_refine_diff_density_min -.437
_refine_ls_extinction_method none
_refine_ls_goodness_of_fit_ref .985
_refine_ls_hydrogen_treatment mixed
_refine_ls_matrix_type full
_refine_ls_number_parameters 333
_refine_ls_number_reflns 4385
_refine_ls_number_restraints 0
_refine_ls_restrained_S_all .985
_refine_ls_R_factor_all .0944
_refine_ls_R_factor_gt .0443
_refine_ls_shift/su_max .001
_refine_ls_shift/su_mean .000
_refine_ls_structure_factor_coef Fsqd
_refine_ls_weighting_details 'w=1/[\s^2^(Fo^2^)+(0.0334P)^2^] where P=(Fo^2^+2Fc^2^)/3'
_refine_ls_weighting_scheme calc
_refine_ls_wR_factor_ref .1037
_reflns_number_gt 2722
_reflns_number_total 4385
_reflns_threshold_expression I>2\s(I)
_cod_data_source_file sk1469.cif
_cod_data_source_block I
_cod_depositor_comments
;
The following automatic conversions were performed:

'_exptl_absorpt_correction_type' value 'Multi-scan' changed to
'multi-scan' according to
/home/saulius/struct/CIF-dictionaries/cif_core.dic dictionary named
'cif_core.dic' version 2.4.1 from 2010-06-29.

Automatic conversion script
Id: cif_fix_values 1715 2011-07-08 13:25:40Z adriana 
;
_cod_original_cell_volume 2497.79(10)
_cod_original_sg_symbol_H-M 'P 21/c'
_cod_database_code 2012053

loop_
_symmetry_equiv_pos_as_xyz
'x, y, z'
'-x, y+1/2, -z+1/2'
'-x, -y, -z'
'x, -y+1/2, z+1/2'

loop_
_atom_site_label
_atom_site_fract_x
_atom_site_fract_y
_atom_site_fract_z
_atom_site_U_iso_or_equiv
_atom_site_adp_type
_atom_site_calc_flag
_atom_site_refinement_flags
_atom_site_occupancy
_atom_site_disorder_assembly
_atom_site_disorder_group
_atom_site_type_symbol
Fe1 -.30212(5) .32894(2) .73618(6) .02281(17) Uani d . 1 . . Fe
C11 -.1448(3) .30944(18) .7054(4) .0216(9) Uani d . 1 . . C
C12 -.2636(3) .28326(18) .6059(4) .0242(9) Uani d . 1 . . C
C13 -.3145(4) .23996(18) .6632(4) .0269(10) Uani d . 1 . . C
C14 -.2277(4) .23994(18) .7988(4) .0277(10) Uani d . 1 . . C
C15 -.1232(4) .28267(18) .8256(4) .0240(9) Uani d . 1 . . C
C16 -.3229(4) .4241(2) .7275(5) .0396(11) Uani d . 1 . . C
C17 -.4399(4) .3956(2) .6308(4) .0377(11) Uani d . 1 . . C
C18 -.4901(4) .3558(2) .6939(4) .0367(11) Uani d . 1 . . C
C19 -.4051(4) .3596(2) .8286(4) .0394(12) Uani d . 1 . . C
C110 -.3007(4) .4020(2) .8501(5) .0422(12) Uani d . 1 . . C
C111 -.0636(4) .35888(18) .6869(4) .0239(9) Uani d . 1 . . C
O11 .0382(2) .37875(13) .7952(3) .0273(7) Uani d . 1 . . O
O12 -.0882(2) .37755(13) .5786(3) .0335(7) Uani d . 1 . . O
Fe2 .80577(5) .68571(2) .77234(6) .02123(17) Uani d . 1 . . Fe
C21 .6405(4) .70488(18) .7895(4) .0214(9) Uani d . 1 . . C
C22 .6289(4) .73248(17) .6728(4) .0228(9) Uani d . 1 . . C
C23 .7354(4) .77554(18) .7087(4) .0268(10) Uani d . 1 . . C
C24 .8144(4) .77451(18) .8457(4) .0267(10) Uani d . 1 . . C
C25 .7561(3) .73115(18) .8960(4) .0240(9) Uani d . 1 . . C
C26 .8185(4) .59010(19) .7716(4) .0343(11) Uani d . 1 . . C
C27 .8109(4) .6153(2) .6564(4) .0378(11) Uani d . 1 . . C
C28 .9213(4) .65610(19) .6923(4) .0298(10) Uani d . 1 . . C
C29 .9959(4) .65638(19) .8285(4) .0290(10) Uani d . 1 . . C
C210 .9332(4) .61524(19) .8782(4) .0326(10) Uani d . 1 . . C
C211 .5560(3) .65521(18) .8020(4) .0226(9) Uani d . 1 . . C
O21 .4630(3) .63272(13) .6895(3) .0285(7) Uani d . 1 . . O
O22 .5702(2) .63807(12) .9071(2) .0289(7) Uani d . 1 . . O
N1 .1798(3) .45997(14) .7505(3) .0220(7) Uani d . 1 . . N
N2 .3182(3) .54638(15) .7207(3) .0247(8) Uani d . 1 . . N
C31 .3133(4) .4624(2) .8640(4) .0429(12) Uani d . 1 . . C
C32 .4001(4) .5109(2) .8408(4) .0365(11) Uani d . 1 . . C
C41 .1140(4) .52135(18) .7351(4) .0339(11) Uani d . 1 . . C
C42 .2021(4) .57453(17) .7257(4) .0279(9) Uani d . 1 . . C
C51 .1942(4) .4470(2) .6341(4) .0351(11) Uani d . 1 . . C
C52 .2686(4) .50188(18) .6096(4) .0286(10) Uani d . 1 . . C
H12 -.3024 .2931 .5163 .029 Uiso calc R 1 . . H
H13 -.3928 .2153 .6188 .032 Uiso calc R 1 . . H
H14 -.2383 .2153 .8609 .033 Uiso calc R 1 . . H
H15 -.0514 .2920 .9086 .029 Uiso calc R 1 . . H
H16 -.2682 .4532 .7127 .047 Uiso calc R 1 . . H
H17 -.4777 .4020 .5401 .045 Uiso calc R 1 . . H
H18 -.5682 .3307 .6526 .044 Uiso calc R 1 . . H
H19 -.4160 .3375 .8935 .047 Uiso calc R 1 . . H
H110 -.2291 .4136 .9316 .051 Uiso calc R 1 . . H
H1 .091(5) .411(2) .767(5) .095(18) Uiso d . 1 . . H
H22 .5620 .7235 .5871 .027 Uiso calc R 1 . . H
H23 .7516 .8009 .6508 .032 Uiso calc R 1 . . H
H24 .8925 .7987 .8949 .032 Uiso calc R 1 . . H
H25 .7880 .7212 .9848 .029 Uiso calc R 1 . . H
H26 .7572 .5613 .7766 .041 Uiso calc R 1 . . H
H27 .7440 .6064 .5707 .045 Uiso calc R 1 . . H
H28 .9416 .6793 .6345 .036 Uiso calc R 1 . . H
H29 1.0746 .6801 .8783 .035 Uiso calc R 1 . . H
H210 .9627 .6061 .9669 .039 Uiso calc R 1 . . H
H2 .406(6) .602(3) .704(6) .13(2) Uiso d . 1 . . H
H31A .3555 .4203 .8793 .051 Uiso calc R 1 . . H
H31B .3055 .4744 .9418 .051 Uiso calc R 1 . . H
H32A .4404 .5403 .9149 .044 Uiso calc R 1 . . H
H32B .4731 .4890 .8337 .044 Uiso calc R 1 . . H
H41A .0983 .5292 .8100 .041 Uiso calc R 1 . . H
H41B .0267 .5210 .6558 .041 Uiso calc R 1 . . H
H42A .1497 .6000 .6469 .033 Uiso calc R 1 . . H
H42B .2328 .6026 .8019 .033 Uiso calc R 1 . . H
H51A .1051 .4418 .5582 .042 Uiso calc R 1 . . H
H51B .2445 .4073 .6461 .042 Uiso calc R 1 . . H
H52A .3445 .4853 .5996 .034 Uiso calc R 1 . . H
H52B .2077 .5241 .5288 .034 Uiso calc R 1 . . H

loop_
_atom_site_aniso_label
_atom_site_aniso_U_11
_atom_site_aniso_U_22
_atom_site_aniso_U_33
_atom_site_aniso_U_12
_atom_site_aniso_U_13
_atom_site_aniso_U_23
Fe1 .0205(3) .0217(3) .0289(4) .0001(3) .0139(3) .0002(3)
C11 .021(2) .022(2) .023(2) .0014(17) .0119(18) .0012(18)
C12 .023(2) .026(2) .024(2) .0016(17) .0120(19) -.0021(19)
C13 .027(2) .023(2) .037(3) -.0050(18) .020(2) -.005(2)
C14 .035(2) .022(2) .035(3) .0001(18) .024(2) .001(2)
C15 .020(2) .028(3) .025(2) .0019(17) .0111(19) .0038(19)
C16 .039(3) .019(2) .067(4) .003(2) .030(3) -.001(2)
C17 .032(3) .037(3) .046(3) .010(2) .020(2) .004(2)
C18 .026(2) .030(3) .055(3) .0034(19) .020(2) .001(2)
C19 .045(3) .039(3) .052(3) .015(2) .037(3) .009(2)
C110 .031(3) .044(3) .047(3) .009(2) .014(2) -.019(3)
C111 .020(2) .022(2) .032(3) .0046(17) .013(2) .003(2)
O11 .0256(15) .0288(18) .0278(17) -.0067(12) .0128(14) .0010(13)
O12 .0287(16) .042(2) .0294(18) -.0053(13) .0136(14) .0095(14)
Fe2 .0201(3) .0205(3) .0253(4) -.0013(2) .0126(3) -.0018(3)
C21 .023(2) .018(2) .031(2) -.0001(16) .0189(19) -.0009(18)
C22 .025(2) .021(2) .026(2) .0021(17) .0149(19) -.0006(18)
C23 .032(2) .026(2) .033(3) -.0015(18) .024(2) .0004(19)
C24 .029(2) .024(2) .031(3) -.0077(18) .017(2) -.0095(19)
C25 .024(2) .024(2) .023(2) -.0001(17) .0104(19) -.0006(18)
C26 .033(2) .019(2) .056(3) -.0040(19) .026(2) -.004(2)
C27 .034(3) .039(3) .040(3) .014(2) .017(2) -.011(2)
C28 .032(2) .031(3) .036(3) .004(2) .023(2) .001(2)
C29 .021(2) .028(3) .037(3) -.0020(18) .013(2) -.002(2)
C210 .034(2) .032(3) .030(3) .006(2) .014(2) .003(2)
C211 .018(2) .021(2) .030(3) .0053(17) .0114(19) .0042(19)
O21 .0252(16) .0312(18) .0270(17) -.0073(13) .0107(14) -.0003(14)
O22 .0298(16) .0315(18) .0276(17) -.0074(12) .0152(14) .0019(14)
N1 .0216(17) .0140(18) .026(2) -.0003(13) .0081(16) -.0002(15)
N2 .0162(17) .022(2) .030(2) -.0030(14) .0055(15) .0006(16)
C31 .030(2) .042(3) .043(3) -.008(2) .006(2) .019(2)
C32 .025(2) .035(3) .034(3) -.0050(19) .001(2) .014(2)
C41 .035(2) .021(2) .052(3) -.0031(19) .026(2) -.001(2)
C42 .035(2) .016(2) .035(3) .0036(19) .019(2) -.002(2)
C51 .040(2) .034(3) .039(3) -.012(2) .024(2) -.006(2)
C52 .034(2) .023(2) .035(3) -.0018(19) .022(2) -.003(2)

loop_
_atom_type_symbol
_atom_type_description
_atom_type_scat_dispersion_real
_atom_type_scat_dispersion_imag
_atom_type_scat_source
C C .0033 .0016 'International Tables Vol C Tables 4.2.6.8 and 6.1.1.4'
H H .0000 .0000 'International Tables Vol C Tables 4.2.6.8 and 6.1.1.4'
N N .0061 .0033 'International Tables Vol C Tables 4.2.6.8 and 6.1.1.4'
O O .0106 .0060 'International Tables Vol C Tables 4.2.6.8 and 6.1.1.4'
Fe Fe .3463 .8444 'International Tables Vol C Tables 4.2.6.8 and 6.1.1.4'

loop_
_geom_angle_atom_site_label_1
_geom_angle_atom_site_label_2
_geom_angle_atom_site_label_3
_geom_angle
_geom_angle_publ_flag
C12 C11 C15 108.0(3) no
C12 C11 C111 125.2(3) no
C15 C11 C111 126.7(4) no
C13 C12 C11 108.1(3) no
C13 C12 H12 126.0 no
C11 C12 H12 126.0 no
C12 C13 C14 107.9(3) no
C12 C13 H13 126.1 no
C14 C13 H13 126.1 no
C15 C14 C13 108.5(3) no
C15 C14 H14 125.7 no
C13 C14 H14 125.7 no
C14 C15 C11 107.6(3) no
C14 C15 H15 126.2 no
C11 C15 H15 126.2 no
C17 C16 C110 108.7(4) no
C17 C16 H16 125.6 no
C110 C16 H16 125.6 no
C18 C17 C16 107.3(4) no
C18 C17 H17 126.3 no
C16 C17 H17 126.3 no
C17 C18 C19 108.6(4) no
C17 C18 H18 125.7 no
C19 C18 H18 125.7 no
C18 C19 C110 107.9(4) no
C18 C19 H19 126.0 no
C110 C19 H19 126.0 no
C16 C110 C19 107.3(4) no
C16 C110 H110 126.3 no
C19 C110 H110 126.3 no
O12 C111 O11 124.0(3) no
O12 C111 C11 121.8(4) no
O11 C111 C11 114.2(3) no
C111 O11 H1 106(3) no
C25 C21 C22 107.7(3) no
C25 C21 C211 124.3(3) no
C22 C21 C211 127.9(3) no
C23 C22 C21 107.5(3) no
C23 C22 H22 126.2 no
C21 C22 H22 126.2 no
C22 C23 C24 108.7(3) no
C22 C23 H23 125.6 no
C24 C23 H23 125.6 no
C25 C24 C23 108.0(3) no
C25 C24 H24 126.0 no
C23 C24 H24 126.0 no
C24 C25 C21 108.0(3) no
C24 C25 H25 126.0 no
C21 C25 H25 126.0 no
C27 C26 C210 108.3(4) no
C27 C26 H26 125.9 no
C210 C26 H26 125.9 no
C26 C27 C28 107.6(4) no
C26 C27 H27 126.2 no
C28 C27 H27 126.2 no
C29 C28 C27 108.2(4) no
C29 C28 H28 125.9 no
C27 C28 H28 125.9 no
C28 C29 C210 108.2(4) no
C28 C29 H29 125.9 no
C210 C29 H29 125.9 no
C29 C210 C26 107.6(4) no
C29 C210 H210 126.2 no
C26 C210 H210 126.2 no
O22 C211 O21 123.9(3) no
O22 C211 C21 122.0(4) no
O21 C211 C21 114.0(3) no
C211 O21 H2 110(3) no
C41 N1 C31 109.1(3) no
C41 N1 C51 109.0(3) no
C31 N1 C51 108.9(3) no
C41 N1 H1 106.9(18) no
C31 N1 H1 111.9(19) no
C51 N1 H1 111.0(19) no
C32 N2 C42 110.0(3) no
C32 N2 C52 108.6(3) no
C42 N2 C52 108.4(3) no
N1 C31 C32 109.8(3) no
N1 C31 H31A 109.7 no
C32 C31 H31A 109.7 no
N1 C31 H31B 109.7 no
C32 C31 H31B 109.7 no
H31A C31 H31B 108.2 no
N2 C32 C31 109.9(3) no
N2 C32 H32A 109.7 no
C31 C32 H32A 109.7 no
N2 C32 H32B 109.7 no
C31 C32 H32B 109.7 no
H32A C32 H32B 108.2 no
N1 C41 C42 110.2(3) no
N1 C41 H41A 109.6 no
C42 C41 H41A 109.6 no
N1 C41 H41B 109.6 no
C42 C41 H41B 109.6 no
H41A C41 H41B 108.1 no
N2 C42 C41 109.3(3) no
N2 C42 H42A 109.8 no
C41 C42 H42A 109.8 no
N2 C42 H42B 109.8 no
C41 C42 H42B 109.8 no
H42A C42 H42B 108.3 no
N1 C51 C52 110.0(3) no
N1 C51 H51A 109.7 no
C52 C51 H51A 109.7 no
N1 C51 H51B 109.7 no
C52 C51 H51B 109.7 no
H51A C51 H51B 108.2 no
N2 C52 C51 109.3(3) no
N2 C52 H52A 109.8 no
C51 C52 H52A 109.8 no
N2 C52 H52B 109.8 no
C51 C52 H52B 109.8 no
H52A C52 H52B 108.3 no

loop_
_geom_bond_atom_site_label_1
_geom_bond_atom_site_label_2
_geom_bond_site_symmetry_2
_geom_bond_distance
_geom_bond_publ_flag
Fe1 C11 . 2.031(3) no
Fe1 C12 . 2.025(4) no
Fe1 C13 . 2.051(4) no
Fe1 C14 . 2.059(4) no
Fe1 C15 . 2.049(4) no
Fe1 C16 . 2.030(4) no
Fe1 C17 . 2.038(4) no
Fe1 C18 . 2.038(4) no
Fe1 C19 . 2.044(4) no
Fe1 C110 . 2.042(4) no
C11 C12 . 1.417(5) no
C11 C15 . 1.430(5) no
C11 C111 . 1.481(5) no
C12 C13 . 1.414(5) no
C12 H12 . .95 no
C13 C14 . 1.421(5) no
C13 H13 . .95 no
C14 C15 . 1.409(5) no
C14 H14 . .95 no
C15 H15 . .95 no
C16 C17 . 1.414(6) no
C16 C110 . 1.415(6) no
C16 H16 . .95 no
C17 C18 . 1.409(5) no
C17 H17 . .95 no
C18 C19 . 1.412(6) no
C18 H18 . .95 no
C19 C110 . 1.417(6) no
C19 H19 . .95 no
C110 H110 . .95 no
C111 O12 . 1.229(4) y
C111 O11 . 1.320(4) y
O11 H1 . 1.06(6) no
Fe2 C21 . 2.027(3) no
Fe2 C22 . 2.045(4) no
Fe2 C23 . 2.066(4) no
Fe2 C24 . 2.055(4) no
Fe2 C25 . 2.032(4) no
Fe2 C26 . 2.035(4) no
Fe2 C27 . 2.040(4) no
Fe2 C28 . 2.044(3) no
Fe2 C29 . 2.040(4) no
Fe2 C210 . 2.045(4) no
C21 C22 . 1.436(5) no
C21 C25 . 1.432(5) no
C21 C211 . 1.481(5) no
C22 C23 . 1.415(5) no
C22 H22 . .95 no
C23 C24 . 1.423(5) no
C23 H23 . .95 no
C24 C25 . 1.416(5) no
C24 H24 . .95 no
C25 H25 . .95 no
C26 C27 . 1.417(6) no
C26 C210 . 1.417(5) no
C26 H26 . .95 no
C27 C28 . 1.418(5) no
C27 H27 . .95 no
C28 C29 . 1.410(5) no
C28 H28 . .95 no
C29 C210 . 1.417(5) no
C29 H29 . .95 no
C210 H210 . .95 no
N1 C31 . 1.474(5) y
N1 C41 . 1.471(5) y
N1 C51 . 1.476(5) y
N1 H1 . 1.52(5) no
C211 O22 . 1.220(4) y
C211 O21 . 1.330(4) y
O21 H2 . .99(7) no
N2 C32 . 1.477(5) y
N2 C42 . 1.477(4) y
N2 C52 . 1.487(5) y
C31 C32 . 1.538(5) no
C31 H31A . .99 no
C31 H31B . .99 no
C32 H32A . .99 no
C32 H32B . .99 no
C41 C42 . 1.548(5) no
C41 H41A . .99 no
C41 H41B . .99 no
C42 H42A . .99 no
C42 H42B . .99 no
C51 C52 . 1.546(5) no
C51 H51A . .99 no
C51 H51B . .99 no
C52 H52A . .99 no
C52 H52B . .99 no

loop_
_geom_hbond_atom_site_label_D
_geom_hbond_atom_site_label_H
_geom_hbond_atom_site_label_A
_geom_hbond_site_symmetry_A
_geom_hbond_distance_DH
_geom_hbond_distance_HA
_geom_hbond_distance_DA
_geom_hbond_angle_DHA
_geom_hbond_publ_flag
O11 H1 N1 . 1.06(6) 1.53(5) 2.578(4) 170(5) y
O21 H2 N2 . .99(7) 1.62(7) 2.604(5) 174(6) y
C13 H13 O22 2_546 .95 2.51 3.401(5) 157 y
C42 H42A O12 3_566 .99 2.44 3.327(5) 149 y
C52 H52B O12 3_566 .99 2.49 3.369(5) 149 y

loop_
_geom_torsion_atom_site_label_1
_geom_torsion_atom_site_label_2
_geom_torsion_atom_site_label_3
_geom_torsion_atom_site_label_4
_geom_torsion
_geom_torsion_publ_flag
C12 C11 C111 O11 175.8(4) y
C12 C11 C111 O12 -6.5(7) y
C15 C11 C111 O11 .1(6) no
C15 C11 C111 O12 177.8(4) no
C22 C21 C211 O21 3.2(6) y
C22 C21 C211 O22 -175.3(4) y
C25 C21 C211 O21 -172.7(4) no
C25 C21 C211 O22 8.8(7) no
C41 N1 C31 C32 -63.8(4) no
C51 N1 C31 C32 55.0(5) no
C42 N2 C32 C31 54.3(4) no
C52 N2 C32 C31 -64.2(4) no
N1 C31 C32 N2 8.0(5) y
C31 N1 C41 C42 55.6(4) no
C51 N1 C41 C42 -63.1(4) no
C32 N2 C42 C41 -62.1(4) no
C52 N2 C42 C41 56.4(4) no
N1 C41 C42 N2 6.2(5) y
C41 N1 C51 C52 55.0(4) no
C31 N1 C51 C52 -63.9(4) no
C32 N2 C52 C51 55.1(4) no
C42 N2 C52 C51 -64.4(4) no
N1 C51 C52 N2 7.5(4) y
